data_7006721
loop_
_publ_author_name
'Djukic, Jean-Pierre'
'Michon, Christophe'
'Ratkovic, Zoran'
'Kyritsakas-Gruber, Nathalie'
'de Cian, Andr\'e'
'Pfeffer, Michel'

_publ_section_title
;
 New manganese-scaffolded organic triple-deckers based on quinoxaline,
 pyrazine and pyrimidine cores.
;
_journal_issue 12
_journal_name_full 'Dalton transactions (Cambridge, England : 2003)'
_journal_page_first 1564
_journal_page_last 1573
_journal_paper_doi 10.1039/b513322j
_journal_year 2006
_chemical_formula_moiety 'C34 H24 Mn2 N2 O7'
_chemical_formula_sum 'C34 H24 Mn2 N2 O7'
_chemical_formula_weight 682.46
_chemical_name_systematic ' ?'
_space_group_IT_number 14
_symmetry_cell_setting monoclinic
_symmetry_space_group_name_Hall '-P 2ybc'
_symmetry_space_group_name_H-M 'P 1 21/c 1'
_cell_angle_alpha 90
_cell_angle_beta 112.429(5)
_cell_angle_gamma 90
_cell_formula_units_Z 4
_cell_length_a 16.7067(3)
_cell_length_b 11.9869(2)
_cell_length_c 16.2192(3)
_cell_measurement_reflns_used 16229
_cell_measurement_temperature 173
_cell_measurement_theta_max 30.1
_cell_measurement_theta_min 1.4
_cell_volume 3002.37(14)
_computing_publication_material CIFGEN_IN_OpenMoleN_(_1997)
_computing_structure_refinement LSFM_OpenMoleN_(_1997)
_computing_structure_solution Direct_methods_(SIR,_Burla_et_al.,_1989)
_diffrn_ambient_temperature 173
_diffrn_measured_fraction_theta_full 0.996
_diffrn_measured_fraction_theta_max 0.996
_diffrn_measurement_details
;
16229 reflections were collected using program Collect
("Collect" Data collection software, Nonius B.V., 1998)
The conditions were as follow : crystal to detector distance = 36. mm.
Scan angle = 2.0 deg 1 scans of 40 sec per frame.
Data collection was divided into 2 set(s)
with the following starting angles and number of frames :

Set 1 Theta = 8.80 Omega = 0.00 Kappa = 0.00 90 frames
Set 2 Theta = -8.50 Kappa = -60.00 Phi = 0.00 43 frames
Friedel pairs were averaged. Internal R = 0.04
;
_diffrn_measurement_device_type KappaCCD
_diffrn_measurement_method '\p scans'
_diffrn_radiation_monochromator graphite
_diffrn_radiation_type Mo-K\a
_diffrn_radiation_wavelength 0.71073
_diffrn_reflns_av_R_equivalents 0.040
_diffrn_reflns_av_sigmaI/netI 0.333
_diffrn_reflns_limit_h_max 22
_diffrn_reflns_limit_h_min -22
_diffrn_reflns_limit_k_max 14
_diffrn_reflns_limit_k_min -16
_diffrn_reflns_limit_l_max 23
_diffrn_reflns_limit_l_min -23
_diffrn_reflns_number 16229
_diffrn_reflns_theta_full 30.06
_diffrn_reflns_theta_max 30.06
_diffrn_reflns_theta_min 2.5
_diffrn_source xray_tube
_diffrn_standards_decay_% 0
_exptl_absorpt_coefficient_mu 0.894
_exptl_absorpt_correction_T_max 1.0000
_exptl_absorpt_correction_T_min 0.8840
_exptl_absorpt_correction_type refdelf_(Walker_&_Stuart,_1983)
_exptl_crystal_colour red
_exptl_crystal_density_diffrn 1.51
_exptl_crystal_density_method none
_exptl_crystal_description prism
_exptl_crystal_F_000 1392
_exptl_crystal_size_max 0.22
_exptl_crystal_size_mid 0.20
_exptl_crystal_size_min 0.18
_refine_diff_density_max 0.262
_refine_diff_density_min -0.126
_refine_ls_extinction_method none
_refine_ls_goodness_of_fit_all 1.350
_refine_ls_goodness_of_fit_ref 1.034
_refine_ls_hydrogen_treatment noref
_refine_ls_matrix_type full
_refine_ls_number_constraints 0
_refine_ls_number_parameters 406
_refine_ls_number_reflns 4068
_refine_ls_number_restraints 0
_refine_ls_R_factor_all 0.099
_refine_ls_R_factor_gt 0.033
_refine_ls_shift/esd_mean 0.000
_refine_ls_shift/su_max 0.002
_refine_ls_structure_factor_coef F
_refine_ls_weighting_scheme sigma
_refine_ls_wR_factor_all 0.178
_refine_ls_wR_factor_ref 0.041
_reflns_number_gt 4068
_reflns_number_total 9177
_reflns_threshold_expression >3.0\s(I)
_cod_data_source_file b513322j.txt
_cod_data_source_block 3c
_cod_original_cell_volume 3002.38(14)
_cod_database_code 7006721

loop_
_symmetry_equiv_pos_as_xyz
x,y,z
-x,1/2+y,1/2-z
-x,-y,-z
+x,1/2-y,1/2+z

loop_
_atom_site_label
_atom_site_fract_x
_atom_site_fract_y
_atom_site_fract_z
_atom_site_U_iso_or_equiv
_atom_site_adp_type
_atom_site_calc_flag
_atom_site_calc_attached_atom
_atom_site_type_symbol
MN1 0.64711(2) 0.19652(3) 0.15536(3) 0.0232(2) Uani ? ? Mn
MN2 0.77790(2) -0.29469(3) 0.19424(3) 0.0249(2) Uani ? ? Mn
C1 0.6988(1) 0.1843(2) 0.0748(2) 0.029(1) Uani ? ? C
O1 0.7312(1) 0.1826(2) 0.0237(1) 0.052(1) Uani ? ? O
C2 0.7483(1) 0.2488(2) 0.2435(2) 0.030(1) Uani ? ? C
O2 0.8088(1) 0.2854(1) 0.2976(1) 0.039(1) Uani ? ? O
C3 0.6163(1) 0.3386(2) 0.1229(2) 0.031(1) Uani ? ? C
O3 0.5950(1) 0.4292(1) 0.1030(1) 0.040(1) Uani ? ? O
C4 0.5401(2) 0.1463(2) 0.0778(2) 0.029(1) Uani ? ? C
O4 0.4741(1) 0.1144(2) 0.0314(1) 0.041(1) Uani ? ? O
C5 0.5953(1) 0.2032(2) 0.2511(2) 0.022(1) Uani ? ? C
C6 0.5571(1) 0.2935(2) 0.2775(2) 0.026(1) Uani ? ? C
C7 0.5255(1) 0.2831(2) 0.3447(2) 0.029(1) Uani ? ? C
C8 0.5291(1) 0.1826(2) 0.3875(2) 0.029(1) Uani ? ? C
C9 0.5677(1) 0.0919(2) 0.3651(2) 0.028(1) Uani ? ? C
C10 0.6011(1) 0.1028(2) 0.2984(2) 0.021(1) Uani ? ? C
C11 0.6438(1) 0.0109(2) 0.2725(2) 0.021(1) Uani ? ? C
N1 0.6719(1) 0.0359(2) 0.2056(1) 0.021(1) Uani ? ? N
C12 0.7123(1) -0.0449(2) 0.1792(2) 0.024(1) Uani ? ? C
N2 0.7288(1) -0.1465(2) 0.2145(1) 0.021(1) Uani ? ? N
C13 0.7025(1) -0.1719(2) 0.2811(2) 0.021(1) Uani ? ? C
C14 0.6582(1) -0.0954(2) 0.3112(2) 0.024(1) Uani ? ? C
C15 0.7230(1) -0.2882(2) 0.3120(2) 0.024(1) Uani ? ? C
C16 0.6567(1) -0.3479(2) 0.3274(2) 0.030(1) Uani ? ? C
C17 0.6702(2) -0.4525(2) 0.3622(2) 0.036(1) Uani ? ? C
C18 0.7510(2) -0.5028(2) 0.3819(2) 0.034(1) Uani ? ? C
C19 0.8161(1) -0.4476(2) 0.3693(2) 0.031(1) Uani ? ? C
C20 0.8087(1) -0.3350(2) 0.3376(2) 0.024(1) Uani ? ? C
C21 0.8793(1) -0.2702(2) 0.3282(2) 0.026(1) Uani ? ? C
C22 0.8843(1) -0.1517(2) 0.3627(2) 0.024(1) Uani ? ? C
C23 0.8695(2) -0.1312(2) 0.4403(2) 0.029(1) Uani ? ? C
C24 0.8716(2) -0.0239(2) 0.4735(2) 0.038(2) Uani ? ? C
C25 0.8882(2) 0.0655(2) 0.4291(2) 0.035(1) Uani ? ? C
C26 0.9059(2) 0.0472(2) 0.3542(2) 0.031(1) Uani ? ? C
C27 0.9036(1) -0.0593(2) 0.3208(2) 0.028(1) Uani ? ? C
C28 0.9735(1) -0.3221(2) 0.3591(2) 0.032(1) Uani ? ? C
C29 1.0096(2) -0.3419(2) 0.4607(2) 0.038(2) Uani ? ? C
C30 0.9815(2) -0.4300(2) 0.3118(2) 0.046(2) Uani ? ? C
C31 1.0363(2) -0.2397(2) 0.3411(2) 0.042(2) Uani ? ? C
C32 0.6847(1) -0.3141(2) 0.0913(2) 0.031(1) Uani ? ? C
O5 0.6311(1) -0.3302(2) 0.0214(1) 0.042(1) Uani ? ? O
C33 0.8001(1) -0.4380(2) 0.1758(2) 0.032(1) Uani ? ? C
O6 0.8060(1) -0.5294(1) 0.1566(1) 0.041(1) Uani ? ? O
C34 0.8476(2) -0.2408(2) 0.1441(2) 0.034(1) Uani ? ? C
O7 0.8928(1) -0.2026(2) 0.1122(1) 0.063(1) Uani ? ? O
H1 0.5527 0.3634 0.2486 0.0357 Uiso calc C6 H
H2 0.5009 0.3463 0.3616 0.0385 Uiso calc C7 H
H3 0.5054 0.1758 0.4320 0.0378 Uiso calc C8 H
H4 0.5715 0.0226 0.3947 0.0355 Uiso calc C9 H
H5 0.7305 -0.0283 0.1318 0.0301 Uiso calc C12 H
H6 0.6381 -0.1143 0.3569 0.0298 Uiso calc C14 H
H7 0.6017 -0.3140 0.3131 0.0379 Uiso calc C16 H
H8 0.6255 -0.4910 0.3731 0.0451 Uiso calc C17 H
H9 0.7602 -0.5769 0.4044 0.0447 Uiso calc C18 H
H10 0.8695 -0.4855 0.3823 0.0392 Uiso calc C19 H
H11 0.8577 -0.1922 0.4713 0.0392 Uiso calc C23 H
H12 0.8616 -0.0122 0.5267 0.0508 Uiso calc C24 H
H13 0.8875 0.1393 0.4501 0.0492 Uiso calc C25 H
H14 0.9198 0.1085 0.3250 0.0419 Uiso calc C26 H
H15 0.9154 -0.0700 0.2685 0.0361 Uiso calc C27 H
H16 1.0400 -0.4542 0.3349 0.0572 Uiso calc C30 H
H17 0.9459 -0.4861 0.3216 0.0572 Uiso calc C30 H
H18 0.9634 -0.4164 0.2496 0.0572 Uiso calc C30 H
H19 1.0661 -0.3730 0.4792 0.0529 Uiso calc C29 H
H20 1.0123 -0.2729 0.4905 0.0529 Uiso calc C29 H
H21 0.9728 -0.3919 0.4751 0.0529 Uiso calc C29 H
H22 1.0923 -0.2722 0.3601 0.0539 Uiso calc C31 H
H23 1.0160 -0.2239 0.2791 0.0539 Uiso calc C31 H
H24 1.0391 -0.1726 0.3732 0.0539 Uiso calc C31 H

loop_
_atom_site_aniso_label
_atom_site_aniso_U_11
_atom_site_aniso_U_22
_atom_site_aniso_U_33
_atom_site_aniso_U_12
_atom_site_aniso_U_13
_atom_site_aniso_U_23
_atom_site_aniso_type_symbol
MN1 0.0285(2) 0.0181(2) 0.0243(2) 0.0026(2) 0.0113(1) 0.0026(2) Mn
MN2 0.0332(2) 0.0182(2) 0.0257(2) 0.0022(2) 0.0164(1) -0.0005(2) Mn
C1 0.029(1) 0.025(1) 0.033(1) 0.003(1) 0.011(1) -0.000(1) C
O1 0.0507(9) 0.062(1) 0.044(1) 0.007(1) 0.0303(7) -0.000(1) O
C2 0.036(1) 0.019(1) 0.037(1) 0.008(1) 0.019(1) 0.005(1) C
O2 0.0398(9) 0.030(1) 0.048(1) -0.0006(9) 0.0049(9) -0.004(1) O
C3 0.034(1) 0.028(1) 0.031(1) 0.002(1) 0.017(1) 0.001(1) C
O3 0.056(1) 0.0233(9) 0.050(1) 0.0093(9) 0.0218(8) 0.007(1) O
C4 0.042(1) 0.022(1) 0.028(1) 0.006(1) 0.017(1) 0.005(1) C
O4 0.0365(9) 0.044(1) 0.042(1) -0.003(1) 0.0062(8) -0.000(1) O
C5 0.021(1) 0.023(1) 0.022(1) 0.001(1) 0.0057(9) -0.002(1) C
C6 0.028(1) 0.022(1) 0.028(1) 0.003(1) 0.006(1) 0.000(1) C
C7 0.028(1) 0.033(1) 0.028(1) 0.007(1) 0.010(1) -0.006(1) C
C8 0.031(1) 0.036(2) 0.022(1) 0.003(1) 0.0122(9) -0.002(1) C
C9 0.031(1) 0.026(1) 0.026(1) 0.002(1) 0.0122(9) 0.001(1) C
C10 0.021(1) 0.022(1) 0.021(1) 0.001(1) 0.0075(9) -0.002(1) C
C11 0.019(1) 0.022(1) 0.020(1) -0.000(1) 0.0058(9) -0.000(1) C
N1 0.0230(8) 0.018(1) 0.021(1) 0.0020(9) 0.0086(7) -0.0010(9) N
C12 0.028(1) 0.023(1) 0.021(1) 0.000(1) 0.0119(9) 0.002(1) C
N2 0.0280(9) 0.018(1) 0.019(1) 0.0042(9) 0.0103(7) 0.0028(9) N
C13 0.019(1) 0.021(1) 0.023(1) -0.002(1) 0.0061(9) -0.000(1) C
C14 0.025(1) 0.023(1) 0.024(1) -0.002(1) 0.0135(8) 0.001(1) C
C15 0.028(1) 0.019(1) 0.025(1) 0.002(1) 0.0114(9) 0.003(1) C
C16 0.030(1) 0.025(1) 0.036(1) 0.002(1) 0.017(1) 0.004(1) C
C17 0.041(1) 0.023(1) 0.047(2) -0.003(1) 0.026(1) 0.003(1) C
C18 0.050(1) 0.018(1) 0.043(2) 0.003(1) 0.027(1) 0.006(1) C
C19 0.038(1) 0.023(1) 0.034(1) 0.010(1) 0.018(1) 0.009(1) C
C20 0.031(1) 0.021(1) 0.022(1) 0.003(1) 0.0127(9) 0.003(1) C
C21 0.029(1) 0.024(1) 0.025(1) 0.003(1) 0.0135(9) 0.001(1) C
C22 0.023(1) 0.024(1) 0.023(1) 0.004(1) 0.0082(9) -0.000(1) C
C23 0.033(1) 0.032(1) 0.024(1) 0.003(1) 0.009(1) 0.003(1) C
C24 0.045(1) 0.045(2) 0.028(2) 0.002(1) 0.014(1) -0.011(1) C
C25 0.041(1) 0.028(1) 0.039(2) -0.001(1) 0.009(1) -0.011(1) C
C26 0.035(1) 0.025(1) 0.034(2) -0.002(1) 0.011(1) -0.002(1) C
C27 0.029(1) 0.028(1) 0.028(1) -0.001(1) 0.013(1) -0.001(1) C
C28 0.030(1) 0.028(1) 0.038(2) 0.007(1) 0.016(1) 0.001(1) C
C29 0.033(1) 0.038(2) 0.045(2) 0.010(1) 0.007(1) 0.006(2) C
C30 0.042(1) 0.039(2) 0.059(2) 0.014(1) 0.028(1) 0.000(2) C
C31 0.030(1) 0.044(2) 0.055(2) 0.008(1) 0.021(1) 0.002(2) C
C32 0.040(1) 0.025(1) 0.029(1) 0.002(1) 0.0195(9) 0.001(1) C
O5 0.048(1) 0.043(1) 0.036(1) 0.000(1) 0.0130(8) -0.002(1) O
C33 0.035(1) 0.026(1) 0.036(1) 0.001(1) 0.021(1) 0.002(1) C
O6 0.059(1) 0.0228(9) 0.052(1) 0.0032(9) 0.0295(8) -0.0061(9) O
C34 0.045(1) 0.030(1) 0.029(1) -0.004(1) 0.019(1) -0.012(1) C
O7 0.078(1) 0.059(1) 0.055(1) -0.030(1) 0.0489(8) -0.020(1) O

loop_
_atom_type_symbol
_atom_type_description
_atom_type_scat_dispersion_real
_atom_type_scat_dispersion_imag
_atom_type_scat_source
C ? 0.002 0.002 International_Tables_Vol_IV_Table_2.3.1
H ? 0.000 0.000 International_Tables_Vol_IV_Table_2.3.1
Mn ? 0.295 0.729 International_Tables_Vol_IV_Table_2.3.1
N ? 0.004 0.003 International_Tables_Vol_IV_Table_2.3.1
O ? 0.008 0.006 International_Tables_Vol_IV_Table_2.3.1

loop_
_geom_angle_atom_site_label_1
_geom_angle_atom_site_label_2
_geom_angle_atom_site_label_3
_geom_angle
_geom_angle_site_symmetry_1
_geom_angle_site_symmetry_2
_geom_angle_site_symmetry_3
_geom_angle_publ_flag
C1 MN1 C2 92.2(1) . . . ?
C1 MN1 C3 91.6(1) . . . ?
C1 MN1 C4 94.9(1) . . . ?
C1 MN1 C5 176.2(1) . . . ?
C1 MN1 N1 97.4(1) . . . ?
C2 MN1 C3 88.9(1) . . . ?
C2 MN1 C4 172.9(1) . . . ?
C2 MN1 C5 85.8(1) . . . ?
C2 MN1 N1 91.4(1) . . . ?
C3 MN1 C4 90.8(1) . . . ?
C3 MN1 C5 91.6(1) . . . ?
C3 MN1 N1 171.0(1) . . . ?
C4 MN1 C5 87.2(1) . . . ?
C4 MN1 N1 87.8(1) . . . ?
C5 MN1 N1 79.5(1) . . . ?
C32 MN2 C33 83.3(1) . . . ?
C32 MN2 C34 96.2(1) . . . ?
C33 MN2 C34 93.3(1) . . . ?
C6 C5 C10 115.8(3) . . . ?
C5 C6 C7 121.7(3) . . . ?
C6 C7 C8 121.0(3) . . . ?
C7 C8 C9 119.4(3) . . . ?
C8 C9 C10 119.6(3) . . . ?
C5 C10 C9 122.4(2) . . . ?
C5 C10 C11 115.2(2) . . . ?
C9 C10 C11 122.4(2) . . . ?
C10 C11 N1 114.6(2) . . . ?
C10 C11 C14 125.2(3) . . . ?
N1 C11 C14 120.1(2) . . . ?
C11 N1 C12 117.4(2) . . . ?
N1 C12 N2 124.9(3) . . . ?
C12 N2 C13 118.4(2) . . . ?
N2 C13 C14 121.1(2) . . . ?
N2 C13 C15 112.4(2) . . . ?
C14 C13 C15 126.5(3) . . . ?
C11 C14 C13 118.0(3) . . . ?
C13 C15 C16 116.1(2) . . . ?
C13 C15 C20 122.7(2) . . . ?
C16 C15 C20 120.6(2) . . . ?
C15 C16 C17 121.5(2) . . . ?
C16 C17 C18 119.0(3) . . . ?
C17 C18 C19 121.0(2) . . . ?
C18 C19 C20 123.4(2) . . . ?
C15 C20 C19 114.1(2) . . . ?
C15 C20 C21 120.9(2) . . . ?
C19 C20 C21 125.0(2) . . . ?
C20 C21 C22 113.0(2) . . . ?
C20 C21 C28 120.0(2) . . . ?
C22 C21 C28 110.0(2) . . . ?
C21 C22 C23 119.7(3) . . . ?
C21 C22 C27 123.5(3) . . . ?
C23 C22 C27 116.8(3) . . . ?
C22 C23 C24 121.8(3) . . . ?
C23 C24 C25 119.9(3) . . . ?
C24 C25 C26 119.5(3) . . . ?
C25 C26 C27 120.8(3) . . . ?
C22 C27 C26 121.1(3) . . . ?
C21 C28 C29 109.5(2) . . . ?
C21 C28 C30 115.9(2) . . . ?
C21 C28 C31 110.7(2) . . . ?
C29 C28 C30 109.4(2) . . . ?
C29 C28 C31 106.4(2) . . . ?
C30 C28 C31 104.4(2) . . . ?
MN2 C32 O5 172.8(3) . . . ?
MN2 C33 O6 172.8(3) . . . ?
MN2 C34 O7 178.0(3) . . . ?

loop_
_geom_bond_atom_site_label_1
_geom_bond_atom_site_label_2
_geom_bond_distance
_geom_bond_site_symmetry_1
_geom_bond_site_symmetry_2
_geom_bond_publ_flag
MN1 C1 1.826(3) . . ?
MN1 C2 1.858(3) . . ?
MN1 C3 1.799(3) . . ?
MN1 C4 1.851(3) . . ?
MN1 C5 2.047(3) . . ?
MN1 N1 2.070(2) . . ?
MN2 C32 1.811(3) . . ?
MN2 C33 1.806(3) . . ?
MN2 C34 1.777(3) . . ?
C1 O1 1.150(3) . . ?
C2 O2 1.143(3) . . ?
C3 O3 1.150(3) . . ?
C4 O4 1.138(3) . . ?
C5 C6 1.405(4) . . ?
C5 C10 1.411(3) . . ?
C6 C7 1.387(4) . . ?
C7 C8 1.380(4) . . ?
C8 C9 1.381(4) . . ?
C9 C10 1.399(4) . . ?
C10 C11 1.459(3) . . ?
C11 N1 1.370(3) . . ?
C11 C14 1.400(3) . . ?
N1 C12 1.340(3) . . ?
C12 N2 1.329(3) . . ?
N2 C13 1.348(3) . . ?
C13 C14 1.379(3) . . ?
C13 C15 1.477(3) . . ?
C15 C16 1.418(4) . . ?
C15 C20 1.444(3) . . ?
C16 C17 1.358(4) . . ?
C17 C18 1.399(4) . . ?
C18 C19 1.353(4) . . ?
C19 C20 1.434(3) . . ?
C20 C21 1.467(4) . . ?
C21 C22 1.518(4) . . ?
C21 C28 1.586(4) . . ?
C22 C23 1.393(4) . . ?
C22 C27 1.400(4) . . ?
C23 C24 1.390(4) . . ?
C24 C25 1.377(4) . . ?
C25 C26 1.371(4) . . ?
C26 C27 1.382(4) . . ?
C28 C29 1.542(4) . . ?
C28 C30 1.535(4) . . ?
C28 C31 1.547(4) . . ?
C32 O5 1.163(3) . . ?
C33 O6 1.154(3) . . ?
C34 O7 1.160(3) . . ?

loop_
_geom_contact_atom_site_label_1
_geom_contact_atom_site_label_2
_geom_contact_distance
_geom_contact_site_symmetry_1
_geom_contact_site_symmetry_2
_geom_contact_publ_flag
? ? ? ? ? ?
